data_1573373
loop_
_publ_author_name
'Saha, Shib Nath'
'Ballav, Nityananda'
'Ghosh, Suman'
'Baidya, Mahiuddin'

_publ_section_title
;
 Regioselective intermolecular carboamination of allylamines via
 nucleopalladation: empowering three-component synthesis of vicinal
 diamines
;
_journal_name_full 'Chemical Science'
_journal_paper_doi 10.1039/D4SC07630C
_journal_year 2024
_chemical_formula_sum 'C42 H42 N6 O2'
_chemical_formula_weight 662.81
_space_group_crystal_system monoclinic
_space_group_IT_number 14
_space_group_name_Hall '-P 2ybc'
_space_group_name_H-M_alt 'P 1 21/c 1'
_atom_sites_solution_hydrogens geom
_audit_creation_method SHELXL-2014/7
_audit_update_record
;
2024-07-23 deposited with the CCDC.	2024-11-24 downloaded from the CCDC.
;
_cell_angle_alpha 90
_cell_angle_beta 95.7521(16)
_cell_angle_gamma 90
_cell_formula_units_Z 4
_cell_length_a 9.9446(3)
_cell_length_b 20.0301(7)
_cell_length_c 18.2275(6)
_cell_measurement_reflns_used 5130
_cell_measurement_temperature 296(2)
_cell_measurement_theta_max 22.69
_cell_measurement_theta_min 2.30
_cell_volume 3612.5(2)
_computing_cell_refinement 'Bruker SAINT'
_computing_data_collection 'Bruker APEX2'
_computing_data_reduction 'Bruker SAINT'
_computing_molecular_graphics 'Bruker SHELXTL'
_computing_publication_material 'Bruker SHELXTL'
_computing_structure_refinement 'SHELXL-2014/7 (Sheldrick, 2014)'
_computing_structure_solution 'SHELXS-97 (Sheldrick 2008)'
_diffrn_ambient_temperature 296(2)
_diffrn_measured_fraction_theta_full 1.000
_diffrn_measured_fraction_theta_max 1.000
_diffrn_measurement_device_type 'Bruker APEX-II CCD'
_diffrn_measurement_method '\f and \w scans'
_diffrn_radiation_type MoK\a
_diffrn_radiation_wavelength 0.71073
_diffrn_reflns_av_R_equivalents 0.0310
_diffrn_reflns_av_unetI/netI 0.0343
_diffrn_reflns_Laue_measured_fraction_full 1.000
_diffrn_reflns_Laue_measured_fraction_max 1.000
_diffrn_reflns_limit_h_max 11
_diffrn_reflns_limit_h_min -11
_diffrn_reflns_limit_k_max 23
_diffrn_reflns_limit_k_min -23
_diffrn_reflns_limit_l_max 20
_diffrn_reflns_limit_l_min -21
_diffrn_reflns_number 25840
_diffrn_reflns_point_group_measured_fraction_full 1.000
_diffrn_reflns_point_group_measured_fraction_max 1.000
_diffrn_reflns_theta_full 24.999
_diffrn_reflns_theta_max 24.999
_diffrn_reflns_theta_min 1.515
_exptl_absorpt_coefficient_mu 0.077
_exptl_absorpt_correction_T_max 0.991
_exptl_absorpt_correction_T_min 0.977
_exptl_absorpt_correction_type multi-scan
_exptl_absorpt_process_details 'SADABS V2014/5(Bruker AXS.Inc)'
_exptl_crystal_colour colourless
_exptl_crystal_density_diffrn 1.219
_exptl_crystal_description Cuboid
_exptl_crystal_F_000 1408
_exptl_crystal_size_max 0.310
_exptl_crystal_size_mid 0.140
_exptl_crystal_size_min 0.120
_refine_diff_density_max 0.249
_refine_diff_density_min -0.186
_refine_diff_density_rms 0.035
_refine_ls_extinction_method none
_refine_ls_goodness_of_fit_ref 1.003
_refine_ls_hydrogen_treatment constr
_refine_ls_matrix_type full
_refine_ls_number_parameters 451
_refine_ls_number_reflns 6367
_refine_ls_number_restraints 0
_refine_ls_restrained_S_all 1.003
_refine_ls_R_factor_all 0.0932
_refine_ls_R_factor_gt 0.0481
_refine_ls_shift/su_max 0.000
_refine_ls_shift/su_mean 0.000
_refine_ls_structure_factor_coef Fsqd
_refine_ls_weighting_details 'w=1/[\s^2^(Fo^2^)+(0.0555P)^2^+1.0388P] where P=(Fo^2^+2Fc^2^)/3'
_refine_ls_weighting_scheme calc
_refine_ls_wR_factor_gt 0.1105
_refine_ls_wR_factor_ref 0.1388
_reflns_Friedel_coverage 0.000
_reflns_number_gt 3908
_reflns_number_total 6367
_reflns_threshold_expression 'I > 2\s(I)'
_cod_data_source_file d4sc07630c2.cif
_cod_data_source_block 917
_cod_original_sg_symbol_H-M 'P 21/c'
_cod_database_code 1573373
_shelx_shelxl_version_number 2014/7
_shelx_space_group_comment
; 
The symmetry employed for this shelxl refinement is uniquely defined 
by the following loop, which should always be used as a source of 
symmetry information in preference to the above space-group names. 
They are only intended as comments. 
;
_shelx_estimated_absorpt_t_min 0.977
_shelx_estimated_absorpt_t_max 0.991

loop_
_space_group_symop_operation_xyz
'x, y, z'
'-x, y+1/2, -z+1/2'
'-x, -y, -z'
'x, -y-1/2, z-1/2'

loop_
_atom_site_label
_atom_site_type_symbol
_atom_site_fract_x
_atom_site_fract_y
_atom_site_fract_z
_atom_site_U_iso_or_equiv
_atom_site_adp_type
_atom_site_occupancy
_atom_site_site_symmetry_order
_atom_site_calc_flag
_atom_site_refinement_flags_posn
_atom_site_refinement_flags_adp
_atom_site_refinement_flags_occupancy
_atom_site_disorder_assembly
_atom_site_disorder_group
C1 C 0.5990(4) 0.51901(15) 0.86828(16) 0.0920(9) Uani 1 1 d . . . . .
H1 H 0.5506 0.5295 0.8234 0.110 Uiso 1 1 calc R U . . .
C2 C 0.7067(4) 0.55888(14) 0.8931(2) 0.0927(10) Uani 1 1 d . . . . .
H2 H 0.7302 0.5952 0.8653 0.111 Uiso 1 1 calc R U . . .
C3 C 0.7778(3) 0.54467(14) 0.9581(2) 0.0901(9) Uani 1 1 d . . . . .
H3 H 0.8499 0.5714 0.9763 0.108 Uiso 1 1 calc R U . . .
C4 C 0.7416(3) 0.49005(12) 0.99661(16) 0.0743(7) Uani 1 1 d . . . . .
H4 H 0.7895 0.4789 1.0414 0.089 Uiso 1 1 calc R U . . .
C5 C 0.6336(2) 0.45186(11) 0.96843(14) 0.0543(6) Uani 1 1 d . . . . .
C6 C 0.5958(2) 0.39096(11) 1.00857(13) 0.0527(6) Uani 1 1 d . . . . .
C7 C 0.4281(2) 0.30353(11) 1.01827(13) 0.0558(6) Uani 1 1 d . . . . .
H7A H 0.3313 0.3017 1.0046 0.067 Uiso 1 1 calc R U . . .
H7B H 0.4424 0.3108 1.0711 0.067 Uiso 1 1 calc R U . . .
C8 C 0.4899(2) 0.23615(10) 1.00043(11) 0.0472(5) Uani 1 1 d . . . . .
H8 H 0.5885 0.2405 1.0067 0.057 Uiso 1 1 calc R U . . .
C9 C 0.4475(2) 0.21452(11) 0.92112(12) 0.0561(6) Uani 1 1 d . . . . .
H9A H 0.3549 0.1988 0.9186 0.067 Uiso 1 1 calc R U . . .
H9B H 0.4479 0.2538 0.8900 0.067 Uiso 1 1 calc R U . . .
C10 C 0.53072(19) 0.16129(11) 0.88840(12) 0.0503(5) Uani 1 1 d . . . . .
C11 C 0.5825(2) 0.10579(12) 0.92711(14) 0.0639(6) Uani 1 1 d . . . . .
H11 H 0.5677 0.1008 0.9764 0.077 Uiso 1 1 calc R U . . .
C12 C 0.6558(3) 0.05780(13) 0.89385(18) 0.0772(8) Uani 1 1 d . . . . .
H12 H 0.6893 0.0209 0.9207 0.093 Uiso 1 1 calc R U . . .
C13 C 0.6791(3) 0.06437(17) 0.8218(2) 0.0879(9) Uani 1 1 d . . . . .
H13 H 0.7281 0.0320 0.7994 0.105 Uiso 1 1 calc R U . . .
C14 C 0.6302(3) 0.11880(17) 0.78276(17) 0.0905(9) Uani 1 1 d . . . . .
H14 H 0.6463 0.1237 0.7337 0.109 Uiso 1 1 calc R U . . .
C15 C 0.5567(2) 0.16663(13) 0.81591(14) 0.0692(7) Uani 1 1 d . . . . .
H15 H 0.5240 0.2034 0.7885 0.083 Uiso 1 1 calc R U . . .
C16 C 0.5069(2) 0.17874(10) 1.12302(12) 0.0466(5) Uani 1 1 d . . . . .
C17 C 0.6233(2) 0.21213(11) 1.15178(12) 0.0552(6) Uani 1 1 d . . . . .
H17 H 0.6639 0.2430 1.1230 0.066 Uiso 1 1 calc R U . . .
C18 C 0.6784(3) 0.19944(13) 1.22306(14) 0.0688(7) Uani 1 1 d . . . . .
H18 H 0.7569 0.2216 1.2414 0.083 Uiso 1 1 calc R U . . .
C19 C 0.6199(3) 0.15494(15) 1.26714(15) 0.0770(8) Uani 1 1 d . . . . .
H19 H 0.6582 0.1467 1.3149 0.092 Uiso 1 1 calc R U . . .
C20 C 0.5034(3) 0.12264(13) 1.23963(15) 0.0715(7) Uani 1 1 d . . . . .
H20 H 0.4624 0.0927 1.2694 0.086 Uiso 1 1 calc R U . . .
C21 C 0.4472(2) 0.13410(11) 1.16903(13) 0.0560(6) Uani 1 1 d . . . . .
H21 H 0.3683 0.1119 1.1515 0.067 Uiso 1 1 calc R U . . .
C22 C 0.0201(3) -0.03434(14) 0.85455(15) 0.0881(9) Uani 1 1 d . . . . .
H22 H -0.0550 -0.0574 0.8331 0.106 Uiso 1 1 calc R U . . .
C23 C 0.1447(5) -0.05367(18) 0.83792(19) 0.1141(13) Uani 1 1 d . . . . .
H23 H 0.1537 -0.0884 0.8049 0.137 Uiso 1 1 calc R U . . .
C24 C 0.2558(4) -0.0216(2) 0.8703(2) 0.1151(13) Uani 1 1 d . . . . .
H24 H 0.3419 -0.0341 0.8598 0.138 Uiso 1 1 calc R U . . .
C25 C 0.2386(3) 0.02988(15) 0.91889(17) 0.0847(9) Uani 1 1 d . . . . .
H25 H 0.3128 0.0522 0.9425 0.102 Uiso 1 1 calc R U . . .
C26 C 0.1099(2) 0.04717(11) 0.93154(13) 0.0546(6) Uani 1 1 d . . . . .
C27 C 0.0857(2) 0.10399(11) 0.98178(12) 0.0514(5) Uani 1 1 d . . . . .
C28 C -0.0829(2) 0.18018(10) 1.02375(13) 0.0539(6) Uani 1 1 d . . . . .
H28A H -0.0482 0.1722 1.0747 0.065 Uiso 1 1 calc R U . . .
H28B H -0.1808 0.1807 1.0213 0.065 Uiso 1 1 calc R U . . .
C29 C -0.03409(19) 0.24851(10) 1.00019(11) 0.0472(5) Uani 1 1 d . . . . .
H29 H 0.0640 0.2458 0.9987 0.057 Uiso 1 1 calc R U . . .
C30 C -0.0964(2) 0.26927(11) 0.92346(12) 0.0582(6) Uani 1 1 d . . . . .
H30A H -0.1007 0.2306 0.8913 0.070 Uiso 1 1 calc R U . . .
H30B H -0.1882 0.2845 0.9268 0.070 Uiso 1 1 calc R U . . .
C31 C -0.0185(2) 0.32365(11) 0.88978(11) 0.0513(5) Uani 1 1 d . . . . .
C32 C 0.1001(3) 0.30919(15) 0.86037(15) 0.0841(9) Uani 1 1 d . . . . .
H32 H 0.1292 0.2651 0.8596 0.101 Uiso 1 1 calc R U . . .
C33 C 0.1765(3) 0.35802(18) 0.83216(18) 0.0997(10) Uani 1 1 d . . . . .
H33 H 0.2568 0.3468 0.8131 0.120 Uiso 1 1 calc R U . . .
C34 C 0.1359(3) 0.42261(17) 0.83195(15) 0.0880(9) Uani 1 1 d . . . . .
H34 H 0.1879 0.4558 0.8130 0.106 Uiso 1 1 calc R U . . .
C35 C 0.0181(3) 0.43830(14) 0.85982(17) 0.0882(9) Uani 1 1 d . . . . .
H35 H -0.0111 0.4824 0.8595 0.106 Uiso 1 1 calc R U . . .
C36 C -0.0579(2) 0.38916(13) 0.88846(15) 0.0716(7) Uani 1 1 d . . . . .
H36 H -0.1382 0.4007 0.9074 0.086 Uiso 1 1 calc R U . . .
C37 C 0.0152(2) 0.30834(10) 1.12042(12) 0.0462(5) Uani 1 1 d . . . . .
C38 C -0.0271(2) 0.35541(11) 1.16932(13) 0.0609(6) Uani 1 1 d . . . . .
H38 H -0.1082 0.3779 1.1577 0.073 Uiso 1 1 calc R U . . .
C39 C 0.0498(3) 0.36898(13) 1.23468(15) 0.0777(8) Uani 1 1 d . . . . .
H39 H 0.0200 0.4007 1.2666 0.093 Uiso 1 1 calc R U . . .
C40 C 0.1702(3) 0.33633(14) 1.25347(15) 0.0806(8) Uani 1 1 d . . . . .
H40 H 0.2228 0.3464 1.2972 0.097 Uiso 1 1 calc R U . . .
C41 C 0.2108(3) 0.28876(12) 1.20642(14) 0.0684(7) Uani 1 1 d . . . . .
H41 H 0.2913 0.2660 1.2189 0.082 Uiso 1 1 calc R U . . .
C42 C 0.1351(2) 0.27393(11) 1.14108(12) 0.0532(6) Uani 1 1 d . . . . .
H42 H 0.1640 0.2408 1.1105 0.064 Uiso 1 1 calc R U . . .
N1 N 0.5598(2) 0.46542(10) 0.90569(12) 0.0703(6) Uani 1 1 d . . . . .
N2 N 0.48301(17) 0.36005(9) 0.98123(10) 0.0550(5) Uani 1 1 d . . . . .
H2A H 0.4415 0.3740 0.9404 0.066 Uiso 1 1 calc R U . . .
N3 N 0.45123(17) 0.18593(9) 1.05135(10) 0.0547(5) Uani 1 1 d . . . . .
H3A H 0.3885 0.1584 1.0355 0.066 Uiso 1 1 calc R U . . .
N4 N 0.0004(2) 0.01591(10) 0.90000(10) 0.0637(5) Uani 1 1 d . . . . .
N5 N -0.04134(16) 0.12559(8) 0.97873(10) 0.0514(5) Uani 1 1 d . . . . .
H5 H -0.1015 0.1064 0.9487 0.062 Uiso 1 1 calc R U . . .
N6 N -0.06026(17) 0.29921(9) 1.05348(10) 0.0567(5) Uani 1 1 d . . . . .
H6 H -0.1277 0.3255 1.0427 0.068 Uiso 1 1 calc R U . . .
O1 O 0.66601(16) 0.37075(8) 1.06319(10) 0.0762(5) Uani 1 1 d . . . . .
O2 O 0.17802(15) 0.12940(8) 1.02256(10) 0.0745(5) Uani 1 1 d . . . . .

loop_
_atom_site_aniso_label
_atom_site_aniso_U_11
_atom_site_aniso_U_22
_atom_site_aniso_U_33
_atom_site_aniso_U_23
_atom_site_aniso_U_13
_atom_site_aniso_U_12
C1 0.144(3) 0.0679(19) 0.065(2) 0.0081(16) 0.0175(18) 0.003(2)
C2 0.140(3) 0.0477(16) 0.098(3) -0.0039(17) 0.050(2) -0.0108(18)
C3 0.101(2) 0.0618(19) 0.113(3) -0.0166(19) 0.034(2) -0.0126(16)
C4 0.0772(17) 0.0524(16) 0.096(2) -0.0096(15) 0.0199(15) -0.0081(13)
C5 0.0637(14) 0.0428(13) 0.0594(16) -0.0034(11) 0.0208(12) 0.0102(11)
C6 0.0505(13) 0.0468(13) 0.0621(16) -0.0031(12) 0.0115(12) 0.0082(10)
C7 0.0500(12) 0.0578(14) 0.0606(15) 0.0028(12) 0.0103(11) 0.0008(11)
C8 0.0420(11) 0.0493(13) 0.0502(13) 0.0040(11) 0.0048(9) -0.0021(9)
C9 0.0551(13) 0.0581(14) 0.0536(15) 0.0055(12) -0.0016(11) 0.0033(11)
C10 0.0415(11) 0.0546(14) 0.0538(15) -0.0013(11) -0.0001(10) -0.0064(10)
C11 0.0640(14) 0.0626(16) 0.0642(17) 0.0018(13) 0.0020(12) 0.0044(12)
C12 0.0713(17) 0.0665(17) 0.091(2) -0.0110(16) -0.0055(15) 0.0107(13)
C13 0.0726(18) 0.096(2) 0.095(3) -0.031(2) 0.0078(17) 0.0139(16)
C14 0.087(2) 0.113(3) 0.075(2) -0.0126(19) 0.0247(16) 0.0048(19)
C15 0.0680(15) 0.0764(18) 0.0644(18) 0.0050(14) 0.0126(13) 0.0011(13)
C16 0.0473(11) 0.0452(12) 0.0483(14) -0.0005(10) 0.0092(10) 0.0085(10)
C17 0.0563(13) 0.0585(14) 0.0509(15) -0.0010(12) 0.0062(11) 0.0004(11)
C18 0.0697(15) 0.0749(18) 0.0603(17) -0.0092(14) -0.0008(13) 0.0069(13)
C19 0.089(2) 0.092(2) 0.0500(16) 0.0065(15) 0.0070(15) 0.0244(17)
C20 0.0796(18) 0.0765(18) 0.0623(18) 0.0203(14) 0.0261(15) 0.0198(15)
C21 0.0549(13) 0.0529(14) 0.0625(16) 0.0094(12) 0.0163(12) 0.0078(11)
C22 0.135(3) 0.0647(18) 0.0633(19) -0.0093(15) 0.0014(18) 0.0245(18)
C23 0.182(4) 0.085(3) 0.080(3) 0.0033(19) 0.043(3) 0.057(3)
C24 0.120(3) 0.111(3) 0.124(3) 0.020(2) 0.062(3) 0.060(2)
C25 0.0729(17) 0.083(2) 0.103(2) 0.0130(18) 0.0336(16) 0.0265(15)
C26 0.0596(14) 0.0512(14) 0.0545(15) 0.0119(11) 0.0134(12) 0.0128(11)
C27 0.0451(12) 0.0508(13) 0.0590(15) 0.0051(11) 0.0087(11) -0.0036(10)
C28 0.0481(12) 0.0547(14) 0.0602(15) -0.0106(12) 0.0121(10) -0.0031(10)
C29 0.0444(11) 0.0471(13) 0.0500(14) -0.0059(11) 0.0046(10) -0.0003(9)
C30 0.0569(13) 0.0615(15) 0.0542(15) -0.0094(12) -0.0047(11) 0.0007(11)
C31 0.0538(12) 0.0590(15) 0.0403(13) -0.0051(11) 0.0008(10) 0.0070(11)
C32 0.095(2) 0.0775(19) 0.086(2) 0.0101(16) 0.0393(17) 0.0263(16)
C33 0.099(2) 0.111(3) 0.097(2) 0.021(2) 0.0498(19) 0.017(2)
C34 0.098(2) 0.098(3) 0.070(2) 0.0179(17) 0.0145(16) -0.0150(19)
C35 0.099(2) 0.0609(17) 0.105(2) 0.0059(16) 0.0095(19) 0.0038(16)
C36 0.0637(15) 0.0653(17) 0.087(2) -0.0100(15) 0.0126(14) 0.0095(13)
C37 0.0555(12) 0.0397(12) 0.0438(13) 0.0002(10) 0.0076(10) -0.0041(10)
C38 0.0723(15) 0.0531(14) 0.0577(16) -0.0057(12) 0.0087(12) 0.0071(12)
C39 0.113(2) 0.0667(17) 0.0533(17) -0.0147(14) 0.0097(16) 0.0103(16)
C40 0.112(2) 0.0772(19) 0.0483(16) -0.0047(15) -0.0148(15) 0.0052(17)
C41 0.0784(16) 0.0640(16) 0.0595(17) 0.0060(14) -0.0099(13) 0.0044(13)
C42 0.0597(13) 0.0483(13) 0.0511(14) -0.0017(11) 0.0032(11) 0.0021(10)
N1 0.0985(15) 0.0495(12) 0.0649(15) 0.0044(11) 0.0185(12) 0.0041(11)
N2 0.0559(11) 0.0514(11) 0.0572(12) 0.0070(9) 0.0032(9) 0.0038(9)
N3 0.0531(10) 0.0573(12) 0.0527(12) 0.0051(9) 0.0001(9) -0.0154(9)
N4 0.0809(14) 0.0547(12) 0.0545(13) -0.0063(10) 0.0018(10) 0.0120(11)
N5 0.0419(10) 0.0497(11) 0.0621(12) -0.0114(9) 0.0022(8) -0.0024(8)
N6 0.0558(10) 0.0556(11) 0.0569(12) -0.0126(10) -0.0036(9) 0.0121(9)
O1 0.0634(10) 0.0729(12) 0.0886(14) 0.0146(10) -0.0105(9) 0.0002(9)
O2 0.0454(9) 0.0809(12) 0.0948(14) -0.0100(10) -0.0047(9) -0.0087(8)

loop_
_atom_type_symbol
_atom_type_description
_atom_type_scat_dispersion_real
_atom_type_scat_dispersion_imag
_atom_type_scat_source
C C 0.0033 0.0016 'International Tables Vol C Tables 4.2.6.8 and 6.1.1.4'
H H 0.0000 0.0000 'International Tables Vol C Tables 4.2.6.8 and 6.1.1.4'
N N 0.0061 0.0033 'International Tables Vol C Tables 4.2.6.8 and 6.1.1.4'
O O 0.0106 0.0060 'International Tables Vol C Tables 4.2.6.8 and 6.1.1.4'

loop_
_geom_angle_atom_site_label_1
_geom_angle_atom_site_label_2
_geom_angle_atom_site_label_3
_geom_angle
_geom_angle_site_symmetry_1
_geom_angle_site_symmetry_3
_geom_angle_publ_flag
N1 C1 C2 123.4(3) . . ?
N1 C1 H1 118.3 . . ?
C2 C1 H1 118.3 . . ?
C3 C2 C1 119.3(3) . . ?
C3 C2 H2 120.4 . . ?
C1 C2 H2 120.4 . . ?
C2 C3 C4 118.6(3) . . ?
C2 C3 H3 120.7 . . ?
C4 C3 H3 120.7 . . ?
C3 C4 C5 119.3(3) . . ?
C3 C4 H4 120.4 . . ?
C5 C4 H4 120.4 . . ?
N1 C5 C4 123.6(2) . . ?
N1 C5 C6 116.6(2) . . ?
C4 C5 C6 119.9(2) . . ?
O1 C6 N2 122.6(2) . . ?
O1 C6 C5 121.2(2) . . ?
N2 C6 C5 116.1(2) . . ?
N2 C7 C8 114.25(17) . . ?
N2 C7 H7A 108.7 . . ?
C8 C7 H7A 108.7 . . ?
N2 C7 H7B 108.7 . . ?
C8 C7 H7B 108.7 . . ?
H7A C7 H7B 107.6 . . ?
N3 C8 C9 110.14(17) . . ?
N3 C8 C7 109.80(16) . . ?
C9 C8 C7 111.88(18) . . ?
N3 C8 H8 108.3 . . ?
C9 C8 H8 108.3 . . ?
C7 C8 H8 108.3 . . ?
C10 C9 C8 117.68(17) . . ?
C10 C9 H9A 107.9 . . ?
C8 C9 H9A 107.9 . . ?
C10 C9 H9B 107.9 . . ?
C8 C9 H9B 107.9 . . ?
H9A C9 H9B 107.2 . . ?
C15 C10 C11 117.0(2) . . ?
C15 C10 C9 119.2(2) . . ?
C11 C10 C9 123.7(2) . . ?
C12 C11 C10 121.3(2) . . ?
C12 C11 H11 119.4 . . ?
C10 C11 H11 119.4 . . ?
C13 C12 C11 120.2(3) . . ?
C13 C12 H12 119.9 . . ?
C11 C12 H12 119.9 . . ?
C12 C13 C14 119.6(3) . . ?
C12 C13 H13 120.2 . . ?
C14 C13 H13 120.2 . . ?
C13 C14 C15 120.2(3) . . ?
C13 C14 H14 119.9 . . ?
C15 C14 H14 119.9 . . ?
C10 C15 C14 121.7(3) . . ?
C10 C15 H15 119.2 . . ?
C14 C15 H15 119.2 . . ?
N3 C16 C17 123.2(2) . . ?
N3 C16 C21 118.8(2) . . ?
C17 C16 C21 117.9(2) . . ?
C18 C17 C16 120.1(2) . . ?
C18 C17 H17 119.9 . . ?
C16 C17 H17 119.9 . . ?
C19 C18 C17 121.3(2) . . ?
C19 C18 H18 119.4 . . ?
C17 C18 H18 119.4 . . ?
C18 C19 C20 119.0(3) . . ?
C18 C19 H19 120.5 . . ?
C20 C19 H19 120.5 . . ?
C21 C20 C19 120.8(2) . . ?
C21 C20 H20 119.6 . . ?
C19 C20 H20 119.6 . . ?
C20 C21 C16 120.8(2) . . ?
C20 C21 H21 119.6 . . ?
C16 C21 H21 119.6 . . ?
N4 C22 C23 123.2(3) . . ?
N4 C22 H22 118.4 . . ?
C23 C22 H22 118.4 . . ?
C22 C23 C24 119.2(3) . . ?
C22 C23 H23 120.4 . . ?
C24 C23 H23 120.4 . . ?
C23 C24 C25 118.9(3) . . ?
C23 C24 H24 120.6 . . ?
C25 C24 H24 120.6 . . ?
C26 C25 C24 118.4(3) . . ?
C26 C25 H25 120.8 . . ?
C24 C25 H25 120.8 . . ?
N4 C26 C25 123.0(2) . . ?
N4 C26 C27 116.50(18) . . ?
C25 C26 C27 120.5(2) . . ?
O2 C27 N5 122.5(2) . . ?
O2 C27 C26 121.85(19) . . ?
N5 C27 C26 115.61(19) . . ?
N5 C28 C29 113.53(16) . . ?
N5 C28 H28A 108.9 . . ?
C29 C28 H28A 108.9 . . ?
N5 C28 H28B 108.9 . . ?
C29 C28 H28B 108.9 . . ?
H28A C28 H28B 107.7 . . ?
N6 C29 C28 110.88(17) . . ?
N6 C29 C30 109.84(17) . . ?
C28 C29 C30 112.92(17) . . ?
N6 C29 H29 107.7 . . ?
C28 C29 H29 107.7 . . ?
C30 C29 H29 107.7 . . ?
C31 C30 C29 113.09(17) . . ?
C31 C30 H30A 109.0 . . ?
C29 C30 H30A 109.0 . . ?
C31 C30 H30B 109.0 . . ?
C29 C30 H30B 109.0 . . ?
H30A C30 H30B 107.8 . . ?
C36 C31 C32 116.8(2) . . ?
C36 C31 C30 122.9(2) . . ?
C32 C31 C30 120.3(2) . . ?
C33 C32 C31 121.7(3) . . ?
C33 C32 H32 119.1 . . ?
C31 C32 H32 119.1 . . ?
C34 C33 C32 120.4(3) . . ?
C34 C33 H33 119.8 . . ?
C32 C33 H33 119.8 . . ?
C33 C34 C35 119.2(3) . . ?
C33 C34 H34 120.4 . . ?
C35 C34 H34 120.4 . . ?
C34 C35 C36 120.2(3) . . ?
C34 C35 H35 119.9 . . ?
C36 C35 H35 119.9 . . ?
C31 C36 C35 121.7(2) . . ?
C31 C36 H36 119.2 . . ?
C35 C36 H36 119.2 . . ?
N6 C37 C38 118.94(19) . . ?
N6 C37 C42 123.22(19) . . ?
C38 C37 C42 117.8(2) . . ?
C39 C38 C37 120.7(2) . . ?
C39 C38 H38 119.6 . . ?
C37 C38 H38 119.6 . . ?
C38 C39 C40 121.0(2) . . ?
C38 C39 H39 119.5 . . ?
C40 C39 H39 119.5 . . ?
C41 C40 C39 118.6(3) . . ?
C41 C40 H40 120.7 . . ?
C39 C40 H40 120.7 . . ?
C40 C41 C42 121.5(2) . . ?
C40 C41 H41 119.3 . . ?
C42 C41 H41 119.3 . . ?
C41 C42 C37 120.3(2) . . ?
C41 C42 H42 119.8 . . ?
C37 C42 H42 119.8 . . ?
C5 N1 C1 115.9(2) . . ?
C6 N2 C7 121.98(19) . . ?
C6 N2 H2A 119.0 . . ?
C7 N2 H2A 119.0 . . ?
C16 N3 C8 125.11(17) . . ?
C16 N3 H3A 117.4 . . ?
C8 N3 H3A 117.4 . . ?
C22 N4 C26 117.3(2) . . ?
C27 N5 C28 122.95(18) . . ?
C27 N5 H5 118.5 . . ?
C28 N5 H5 118.5 . . ?
C37 N6 C29 124.64(17) . . ?
C37 N6 H6 117.7 . . ?
C29 N6 H6 117.7 . . ?

loop_
_geom_bond_atom_site_label_1
_geom_bond_atom_site_label_2
_geom_bond_distance
_geom_bond_site_symmetry_2
_geom_bond_publ_flag
C1 N1 1.350(3) . ?
C1 C2 1.376(4) . ?
C1 H1 0.9300 . ?
C2 C3 1.348(4) . ?
C2 H2 0.9300 . ?
C3 C4 1.368(4) . ?
C3 H3 0.9300 . ?
C4 C5 1.376(3) . ?
C4 H4 0.9300 . ?
C5 N1 1.324(3) . ?
C5 C6 1.490(3) . ?
C6 O1 1.226(3) . ?
C6 N2 1.334(3) . ?
C7 N2 1.452(3) . ?
C7 C8 1.531(3) . ?
C7 H7A 0.9700 . ?
C7 H7B 0.9700 . ?
C8 N3 1.446(3) . ?
C8 C9 1.527(3) . ?
C8 H8 0.9800 . ?
C9 C10 1.509(3) . ?
C9 H9A 0.9700 . ?
C9 H9B 0.9700 . ?
C10 C15 1.376(3) . ?
C10 C11 1.388(3) . ?
C11 C12 1.382(3) . ?
C11 H11 0.9300 . ?
C12 C13 1.362(4) . ?
C12 H12 0.9300 . ?
C13 C14 1.365(4) . ?
C13 H13 0.9300 . ?
C14 C15 1.380(4) . ?
C14 H14 0.9300 . ?
C15 H15 0.9300 . ?
C16 N3 1.375(3) . ?
C16 C17 1.392(3) . ?
C16 C21 1.398(3) . ?
C17 C18 1.382(3) . ?
C17 H17 0.9300 . ?
C18 C19 1.368(4) . ?
C18 H18 0.9300 . ?
C19 C20 1.377(4) . ?
C19 H19 0.9300 . ?
C20 C21 1.370(3) . ?
C20 H20 0.9300 . ?
C21 H21 0.9300 . ?
C22 N4 1.331(3) . ?
C22 C23 1.361(5) . ?
C22 H22 0.9300 . ?
C23 C24 1.361(5) . ?
C23 H23 0.9300 . ?
C24 C25 1.381(5) . ?
C24 H24 0.9300 . ?
C25 C26 1.368(3) . ?
C25 H25 0.9300 . ?
C26 N4 1.335(3) . ?
C26 C27 1.495(3) . ?
C27 O2 1.232(2) . ?
C27 N5 1.331(2) . ?
C28 N5 1.452(2) . ?
C28 C29 1.528(3) . ?
C28 H28A 0.9700 . ?
C28 H28B 0.9700 . ?
C29 N6 1.447(3) . ?
C29 C30 1.529(3) . ?
C29 H29 0.9800 . ?
C30 C31 1.503(3) . ?
C30 H30A 0.9700 . ?
C30 H30B 0.9700 . ?
C31 C36 1.369(3) . ?
C31 C32 1.374(3) . ?
C32 C33 1.370(4) . ?
C32 H32 0.9300 . ?
C33 C34 1.355(4) . ?
C33 H33 0.9300 . ?
C34 C35 1.359(4) . ?
C34 H34 0.9300 . ?
C35 C36 1.376(4) . ?
C35 H35 0.9300 . ?
C36 H36 0.9300 . ?
C37 N6 1.379(3) . ?
C37 C38 1.391(3) . ?
C37 C42 1.396(3) . ?
C38 C39 1.377(3) . ?
C38 H38 0.9300 . ?
C39 C40 1.377(4) . ?
C39 H39 0.9300 . ?
C40 C41 1.370(3) . ?
C40 H40 0.9300 . ?
C41 C42 1.376(3) . ?
C41 H41 0.9300 . ?
C42 H42 0.9300 . ?
N2 H2A 0.8600 . ?
N3 H3A 0.8600 . ?
N5 H5 0.8600 . ?
N6 H6 0.8600 . ?

loop_
_geom_torsion_atom_site_label_1
_geom_torsion_atom_site_label_2
_geom_torsion_atom_site_label_3
_geom_torsion_atom_site_label_4
_geom_torsion
_geom_torsion_site_symmetry_1
_geom_torsion_site_symmetry_2
_geom_torsion_site_symmetry_3
_geom_torsion_site_symmetry_4
_geom_torsion_publ_flag
N1 C1 C2 C3 -0.2(5) . . . . ?
C1 C2 C3 C4 1.2(4) . . . . ?
C2 C3 C4 C5 -0.6(4) . . . . ?
C3 C4 C5 N1 -1.0(4) . . . . ?
C3 C4 C5 C6 178.0(2) . . . . ?
N1 C5 C6 O1 172.8(2) . . . . ?
C4 C5 C6 O1 -6.3(3) . . . . ?
N1 C5 C6 N2 -6.7(3) . . . . ?
C4 C5 C6 N2 174.2(2) . . . . ?
N2 C7 C8 N3 167.52(17) . . . . ?
N2 C7 C8 C9 -69.9(2) . . . . ?
N3 C8 C9 C10 -75.6(2) . . . . ?
C7 C8 C9 C10 161.96(18) . . . . ?
C8 C9 C10 C15 -140.9(2) . . . . ?
C8 C9 C10 C11 39.9(3) . . . . ?
C15 C10 C11 C12 -0.6(3) . . . . ?
C9 C10 C11 C12 178.6(2) . . . . ?
C10 C11 C12 C13 0.3(4) . . . . ?
C11 C12 C13 C14 0.3(4) . . . . ?
C12 C13 C14 C15 -0.4(5) . . . . ?
C11 C10 C15 C14 0.5(4) . . . . ?
C9 C10 C15 C14 -178.8(2) . . . . ?
C13 C14 C15 C10 0.0(4) . . . . ?
N3 C16 C17 C18 -176.0(2) . . . . ?
C21 C16 C17 C18 1.8(3) . . . . ?
C16 C17 C18 C19 -0.9(3) . . . . ?
C17 C18 C19 C20 -0.3(4) . . . . ?
C18 C19 C20 C21 0.7(4) . . . . ?
C19 C20 C21 C16 0.2(3) . . . . ?
N3 C16 C21 C20 176.46(19) . . . . ?
C17 C16 C21 C20 -1.4(3) . . . . ?
N4 C22 C23 C24 1.6(5) . . . . ?
C22 C23 C24 C25 -0.2(6) . . . . ?
C23 C24 C25 C26 -1.1(5) . . . . ?
C24 C25 C26 N4 1.1(4) . . . . ?
C24 C25 C26 C27 -178.0(2) . . . . ?
N4 C26 C27 O2 168.3(2) . . . . ?
C25 C26 C27 O2 -12.5(3) . . . . ?
N4 C26 C27 N5 -12.5(3) . . . . ?
C25 C26 C27 N5 166.7(2) . . . . ?
N5 C28 C29 N6 -171.13(17) . . . . ?
N5 C28 C29 C30 65.1(2) . . . . ?
N6 C29 C30 C31 74.4(2) . . . . ?
C28 C29 C30 C31 -161.27(17) . . . . ?
C29 C30 C31 C36 -101.4(3) . . . . ?
C29 C30 C31 C32 76.7(3) . . . . ?
C36 C31 C32 C33 1.1(4) . . . . ?
C30 C31 C32 C33 -177.1(3) . . . . ?
C31 C32 C33 C34 -0.6(5) . . . . ?
C32 C33 C34 C35 -0.2(5) . . . . ?
C33 C34 C35 C36 0.6(5) . . . . ?
C32 C31 C36 C35 -0.7(4) . . . . ?
C30 C31 C36 C35 177.4(2) . . . . ?
C34 C35 C36 C31 -0.1(4) . . . . ?
N6 C37 C38 C39 -175.9(2) . . . . ?
C42 C37 C38 C39 2.3(3) . . . . ?
C37 C38 C39 C40 -0.2(4) . . . . ?
C38 C39 C40 C41 -1.4(4) . . . . ?
C39 C40 C41 C42 0.9(4) . . . . ?
C40 C41 C42 C37 1.2(4) . . . . ?
N6 C37 C42 C41 175.3(2) . . . . ?
C38 C37 C42 C41 -2.8(3) . . . . ?
C4 C5 N1 C1 1.9(3) . . . . ?
C6 C5 N1 C1 -177.1(2) . . . . ?
C2 C1 N1 C5 -1.3(4) . . . . ?
O1 C6 N2 C7 5.9(3) . . . . ?
C5 C6 N2 C7 -174.67(17) . . . . ?
C8 C7 N2 C6 -84.9(2) . . . . ?
C17 C16 N3 C8 -11.1(3) . . . . ?
C21 C16 N3 C8 171.19(18) . . . . ?
C9 C8 N3 C16 159.30(18) . . . . ?
C7 C8 N3 C16 -77.1(2) . . . . ?
C23 C22 N4 C26 -1.6(4) . . . . ?
C25 C26 N4 C22 0.2(3) . . . . ?
C27 C26 N4 C22 179.3(2) . . . . ?
O2 C27 N5 C28 -0.9(3) . . . . ?
C26 C27 N5 C28 179.87(18) . . . . ?
C29 C28 N5 C27 71.7(3) . . . . ?
C38 C37 N6 C29 -174.81(19) . . . . ?
C42 C37 N6 C29 7.1(3) . . . . ?
C28 C29 N6 C37 77.0(2) . . . . ?
C30 C29 N6 C37 -157.45(19) . . . . ?
